data_7128756
loop_
_publ_author_name
'Yan, Ru-Jie'
'Liu, Bao-Xin'
'Hu, Yuan'
'Du, Wei'
'Chen, Ying-Chun'

_publ_section_title
;
 Generation of zwitterionic trifluoromethyl <i>N</i>-allylic ylides and
 their use in switchable divergent annulations.
;
_journal_issue 72
_journal_name_full 'Chemical communications (Cambridge, England)'
_journal_page_first 9056
_journal_page_last 9059
_journal_paper_doi 10.1039/d1cc03830c
_journal_volume 57
_journal_year 2021
_chemical_absolute_configuration ad
_chemical_formula_moiety 'C33 H23 F3 N2 O2 S2'
_chemical_formula_sum 'C33 H23 F3 N2 O2 S2'
_chemical_formula_weight 600.65
_space_group_crystal_system orthorhombic
_space_group_IT_number 19
_space_group_name_Hall 'P 2ac 2ab'
_space_group_name_H-M_alt 'P 21 21 21'
_atom_sites_solution_hydrogens geom
_atom_sites_solution_primary direct
_audit_creation_date 2018-12-29
_audit_creation_method
;
Olex2 1.2
(compiled 2016.02.19 svn.r3266 for OlexSys, GUI svn.r5155)
;
_audit_update_record
;
2021-06-07 deposited with the CCDC.	2021-08-09 downloaded from the CCDC.
;
_cell_angle_alpha 90
_cell_angle_beta 90
_cell_angle_gamma 90
_cell_formula_units_Z 4
_cell_length_a 11.71838(15)
_cell_length_b 13.40753(16)
_cell_length_c 18.3196(2)
_cell_measurement_reflns_used 8764
_cell_measurement_temperature 204(6)
_cell_measurement_theta_max 72.7740
_cell_measurement_theta_min 3.7460
_cell_volume 2878.28(6)
_computing_cell_refinement 'CrysAlisPro 1.171.38.46 (Rigaku OD, 2015)'
_computing_data_collection 'CrysAlisPro 1.171.38.46 (Rigaku OD, 2015)'
_computing_data_reduction 'CrysAlisPro 1.171.38.46 (Rigaku OD, 2015)'
_computing_molecular_graphics 'Olex2 (Dolomanov et al., 2009)'
_computing_publication_material 'Olex2 (Dolomanov et al., 2009)'
_computing_structure_refinement 'ShelXL (Sheldrick, 2015)'
_computing_structure_solution 'ShelXT (Sheldrick, 2015)'
_diffrn_ambient_environment N~2~
_diffrn_ambient_temperature 204(6)
_diffrn_detector 'CCD plate'
_diffrn_detector_area_resol_mean 15.9595
_diffrn_detector_type EosS2
_diffrn_measured_fraction_theta_full 1.000
_diffrn_measured_fraction_theta_max 0.990
_diffrn_measurement_details
;
List of Runs (angles in degrees, time in seconds):

  # Type    Start    End  Width  t~exp~   \w     \q     \k     \f   Frames
#--------------------------------------------------------------------------
  1  \w    -53.00  31.00   1.00    1.00    --  -36.29  57.00-120.00   84
  2  \w     23.00  90.00   1.00    1.00    --   36.29-125.00 -30.00   67
  3  \w    -31.00  53.00   1.00    1.00    --   36.29 -57.00 -60.00   84
  4  \w     23.00  90.00   1.00    1.00    --   36.29-125.00 120.00   67
  5  \w    -31.00  63.00   1.00    1.00    --   36.29 -77.00 150.00   94
  6  \w     91.00 176.00   1.00    2.59    --  108.71  61.00 150.00   85
  7  \w     37.00 147.00   1.00    2.59    --  108.71 -15.00  90.00  110
  8  \w     39.00 109.00   1.00    2.59    --  108.71 -94.00 -60.00   70
  9  \w     42.00 127.00   1.00    2.59    --  108.71 -61.00  90.00   85
 10  \w    100.00 178.00   1.00    2.59    --  108.71 111.00-153.00   78
 11  \w     39.00 109.00   1.00    2.59    --  108.71 -94.00-120.00   70
 12  \w     39.00 130.00   1.00    2.59    --  108.71 -30.00   0.00   91
 13  \w   -104.00 -20.00   1.00    1.00    --  -36.29 -57.00  90.00   84
 14  \w   -103.00 -15.00   1.00    1.00    --  -36.29 -68.00  -6.00   88
 15  \w   -104.00 -61.00   1.00    1.00    --  -36.29 -57.00-180.00   43
 16  \w   -104.00 -20.00   1.00    1.00    --  -36.29 -57.00-120.00   84
;
_diffrn_measurement_device 'four-circle diffractometer'
_diffrn_measurement_device_type 'New Gemini, Dual, Cu at zero, EosS2'
_diffrn_measurement_method '\w scans'
_diffrn_orient_matrix_type 'CrysAlisPro convention (1999,Acta A55,543-557)'
_diffrn_orient_matrix_UB_11 0.1211700000
_diffrn_orient_matrix_UB_12 0.0435658000
_diffrn_orient_matrix_UB_13 0.0071351000
_diffrn_orient_matrix_UB_21 -0.0446156000
_diffrn_orient_matrix_UB_22 0.0779072000
_diffrn_orient_matrix_UB_23 0.0548561000
_diffrn_orient_matrix_UB_31 0.0250367000
_diffrn_orient_matrix_UB_32 -0.0723460000
_diffrn_orient_matrix_UB_33 0.0632902000
_diffrn_radiation_monochromator graphite
_diffrn_radiation_probe x-ray
_diffrn_radiation_type CuK\a
_diffrn_radiation_wavelength 1.54184
_diffrn_reflns_av_R_equivalents 0.0324
_diffrn_reflns_av_unetI/netI 0.0290
_diffrn_reflns_Laue_measured_fraction_full 1.000
_diffrn_reflns_Laue_measured_fraction_max 0.990
_diffrn_reflns_limit_h_max 14
_diffrn_reflns_limit_h_min -14
_diffrn_reflns_limit_k_max 15
_diffrn_reflns_limit_k_min -16
_diffrn_reflns_limit_l_max 22
_diffrn_reflns_limit_l_min -17
_diffrn_reflns_number 16816
_diffrn_reflns_point_group_measured_fraction_full 1.000
_diffrn_reflns_point_group_measured_fraction_max 0.983
_diffrn_reflns_theta_full 67.684
_diffrn_reflns_theta_max 72.726
_diffrn_reflns_theta_min 4.086
_diffrn_source 'fine-focus sealed X-ray tube'
_diffrn_source_type 'Enhance (Cu) X-ray Source'
_exptl_absorpt_coefficient_mu 2.136
_exptl_absorpt_correction_T_max 1.00000
_exptl_absorpt_correction_T_min 0.57381
_exptl_absorpt_correction_type multi-scan
_exptl_absorpt_process_details
;
CrysAlisPro 1.171.38.46 (Rigaku Oxford Diffraction, 2015)
Empirical absorption correction using spherical harmonics,
 implemented in SCALE3 ABSPACK scaling algorithm.
;
_exptl_crystal_colour 'clear light colourless'
_exptl_crystal_colour_lustre clear
_exptl_crystal_colour_modifier light
_exptl_crystal_colour_primary colourless
_exptl_crystal_density_diffrn 1.386
_exptl_crystal_description block
_exptl_crystal_F_000 1240
_exptl_crystal_size_max 0.45
_exptl_crystal_size_mid 0.3
_exptl_crystal_size_min 0.3
_refine_diff_density_max 0.318
_refine_diff_density_min -0.692
_refine_diff_density_rms 0.145
_refine_ls_abs_structure_details
;
 Flack x determined using 2276 quotients [(I+)-(I-)]/[(I+)+(I-)]
 (Parsons, Flack and Wagner, Acta Cryst. B69 (2013) 249-259).
;
_refine_ls_abs_structure_Flack -0.009(6)
_refine_ls_extinction_method none
_refine_ls_goodness_of_fit_ref 1.057
_refine_ls_hydrogen_treatment constr
_refine_ls_matrix_type full
_refine_ls_number_parameters 380
_refine_ls_number_reflns 5640
_refine_ls_number_restraints 0
_refine_ls_restrained_S_all 1.057
_refine_ls_R_factor_all 0.0512
_refine_ls_R_factor_gt 0.0497
_refine_ls_shift/su_max 0.001
_refine_ls_shift/su_mean 0.000
_refine_ls_structure_factor_coef Fsqd
_refine_ls_weighting_details 'w=1/[\s^2^(Fo^2^)+(0.0978P)^2^+0.2374P] where P=(Fo^2^+2Fc^2^)/3'
_refine_ls_weighting_scheme calc
_refine_ls_wR_factor_gt 0.1267
_refine_ls_wR_factor_ref 0.1289
_reflns_Friedel_coverage 0.765
_reflns_Friedel_fraction_full 1.000
_reflns_Friedel_fraction_max 0.974
_reflns_number_gt 5432
_reflns_number_total 5640
_reflns_threshold_expression 'I > 2\s(I)'
_cod_data_source_file d1cc03830c2.cif
_cod_data_source_block ent-5a
_cod_depositor_comments 'Adding full bibliography for 7128755--7128757.cif.'
_cod_original_cell_volume 2878.27(6)
_cod_database_code 7128756
_shelx_space_group_comment
;
The symmetry employed for this shelxl refinement is uniquely defined
by the following loop, which should always be used as a source of
symmetry information in preference to the above space-group names.
They are only intended as comments.
;
_reflns_odcompleteness_completeness 99.93
_reflns_odcompleteness_iscentric 1
_reflns_odcompleteness_theta 66.97
_olex2_refinement_description
;
1. Fixed Uiso
 At 1.2 times of:
  All C(H) groups
 At 1.5 times of:
  All C(H,H,H) groups
2.a Ternary CH refined with riding coordinates:
 C00C(H00C), C00E(H00E)
2.b Aromatic/amide H refined with riding coordinates:
 C00G(H00G), C00L(H00L), C00M(H00M), C00N(H00N), C00P(H00P), C00Q(H00Q),
 C00R(H00R), C00U(H00U), C00V(H00V), C00W(H00W), C00Y(H00Y), C00Z(H00Z),
 C010(H010), C011(H011), C012(H012), C014(H014), C015(H015), C016(H016)
2.c Idealised Me refined as rotating group:
 C013(H01A,H01B,H01C)
;
_shelx_shelxl_version_number 2014/7
_olex2_date_sample_data_collection 2018-12-29
_olex2_submission_special_instructions 'No special instructions were received'
_oxdiff_exptl_absorpt_empirical_details
;
Empirical correction (ABSPACK) includes:
- Absorption correction using spherical harmonics
- Frame scaling
- Detector area scaling
;
_oxdiff_exptl_absorpt_empirical_full_max 1.495
_oxdiff_exptl_absorpt_empirical_full_min 0.805

loop_
_space_group_symop_operation_xyz
'x, y, z'
'-x+1/2, -y, z+1/2'
'-x, y+1/2, -z+1/2'
'x+1/2, -y+1/2, -z'

loop_
_atom_site_label
_atom_site_type_symbol
_atom_site_fract_x
_atom_site_fract_y
_atom_site_fract_z
_atom_site_U_iso_or_equiv
_atom_site_adp_type
_atom_site_occupancy
_atom_site_site_symmetry_order
_atom_site_calc_flag
_atom_site_refinement_flags_posn
_atom_site_refinement_flags_adp
_atom_site_refinement_flags_occupancy
_atom_site_disorder_assembly
_atom_site_disorder_group
S001 S 0.34105(6) 0.55138(5) 0.74600(4) 0.02820(19) Uani 1 1 d . . . . .
S002 S 0.23826(8) 0.18400(6) 0.69849(5) 0.0383(2) Uani 1 1 d . . . . .
O003 O 0.4429(2) 0.60909(17) 0.73954(13) 0.0378(5) Uani 1 1 d . . . . .
O004 O 0.2666(2) 0.56752(19) 0.80632(12) 0.0402(6) Uani 1 1 d . . . . .
F005 F 0.8054(2) 0.4304(3) 0.80489(16) 0.0734(9) Uani 1 1 d . . . . .
N006 N 0.3858(2) 0.43274(19) 0.75073(14) 0.0261(5) Uani 1 1 d . . . . .
F007 F 0.8210(3) 0.3099(3) 0.7318(2) 0.0955(13) Uani 1 1 d . . . . .
N008 N 0.5819(3) 0.3150(2) 0.85708(17) 0.0451(8) Uani 1 1 d . . . . .
C009 C 0.2032(3) 0.3310(3) 0.79220(17) 0.0315(7) Uani 1 1 d . . . . .
C00A C 0.5898(3) 0.3532(2) 0.80156(17) 0.0301(6) Uani 1 1 d . . . . .
C00B C 0.5915(3) 0.4021(2) 0.73129(16) 0.0270(6) Uani 1 1 d . . . . .
C00C C 0.4752(2) 0.4065(2) 0.69557(16) 0.0250(5) Uani 1 1 d . . . . .
H00C H 0.4758 0.4565 0.6566 0.030 Uiso 1 1 calc R . . . .
C00D C 0.4425(3) 0.2992(2) 0.58025(17) 0.0301(6) Uani 1 1 d . . . . .
C00E C 0.4429(3) 0.3012(2) 0.66284(17) 0.0271(6) Uani 1 1 d . . . . .
H00E H 0.4982 0.2519 0.6804 0.033 Uiso 1 1 calc R . . . .
C00F C 0.6888(3) 0.4312(3) 0.69942(19) 0.0343(7) Uani 1 1 d . . . . .
C00G C 0.3099(3) 0.6014(2) 0.60321(18) 0.0333(7) Uani 1 1 d . . . . .
H00G H 0.3818 0.6307 0.6054 0.040 Uiso 1 1 calc R . . . .
C00H C 0.3033(3) 0.3538(2) 0.74986(17) 0.0275(6) Uani 1 1 d . . . . .
C00I C 0.6958(3) 0.4845(3) 0.62802(19) 0.0369(7) Uani 1 1 d . . . . .
C00J C 0.3313(3) 0.2834(2) 0.70036(17) 0.0287(6) Uani 1 1 d . . . . .
F00K F 0.8869(2) 0.4521(5) 0.7062(2) 0.1213(19) Uani 1 1 d . . . . .
C00L C 0.2492(3) 0.6007(3) 0.53833(18) 0.0377(7) Uani 1 1 d . . . . .
H00L H 0.2798 0.6318 0.4973 0.045 Uiso 1 1 calc R . . . .
C00M C 0.3562(3) 0.3459(3) 0.54103(18) 0.0355(7) Uani 1 1 d . . . . .
H00M H 0.2960 0.3761 0.5656 0.043 Uiso 1 1 calc R . . . .
C00N C 0.1552(3) 0.5133(2) 0.66157(18) 0.0324(6) Uani 1 1 d . . . . .
H00N H 0.1233 0.4851 0.7032 0.039 Uiso 1 1 calc R . . . .
C00O C 0.2628(3) 0.5583(2) 0.66443(16) 0.0291(6) Uani 1 1 d . . . . .
C00P C 0.0970(3) 0.5113(3) 0.5962(2) 0.0384(8) Uani 1 1 d . . . . .
H00P H 0.0258 0.4808 0.5938 0.046 Uiso 1 1 calc R . . . .
C00Q C 0.6560(3) 0.5819(3) 0.6228(2) 0.0431(8) Uani 1 1 d . . . . .
H00Q H 0.6225 0.6126 0.6630 0.052 Uiso 1 1 calc R . . . .
C00R C 0.1470(3) 0.3807(3) 0.84893(19) 0.0400(8) Uani 1 1 d . . . . .
H00R H 0.1751 0.4409 0.8666 0.048 Uiso 1 1 calc R . . . .
C00S C 0.1433(3) 0.5543(3) 0.53353(19) 0.0382(7) Uani 1 1 d . . . . .
C00T C 0.1578(3) 0.2395(3) 0.7674(2) 0.0385(8) Uani 1 1 d . . . . .
C00U C 0.0060(3) 0.2503(4) 0.8533(3) 0.0550(11) Uani 1 1 d . . . . .
H00U H -0.0598 0.2242 0.8744 0.066 Uiso 1 1 calc R . . . .
C00V C 0.5301(4) 0.2531(3) 0.5426(2) 0.0502(10) Uani 1 1 d . . . . .
H00V H 0.5875 0.2203 0.5682 0.060 Uiso 1 1 calc R . . . .
C00W C 0.0578(3) 0.1998(3) 0.7981(3) 0.0508(10) Uani 1 1 d . . . . .
H00W H 0.0275 0.1401 0.7810 0.061 Uiso 1 1 calc R . . . .
C00X C 0.8017(3) 0.4055(3) 0.7349(2) 0.0464(9) Uani 1 1 d . . . . .
C00Y C 0.0494(3) 0.3395(4) 0.8785(2) 0.0504(10) Uani 1 1 d . . . . .
H00Y H 0.0122 0.3726 0.9162 0.061 Uiso 1 1 calc R . . . .
C00Z C 0.7443(4) 0.4405(4) 0.5673(2) 0.0549(10) Uani 1 1 d . . . . .
H00Z H 0.7705 0.3751 0.5697 0.066 Uiso 1 1 calc R . . . .
C010 C 0.4476(5) 0.3024(4) 0.4282(2) 0.0613(13) Uani 1 1 d . . . . .
H010 H 0.4494 0.3037 0.3775 0.074 Uiso 1 1 calc R . . . .
C011 C 0.3594(4) 0.3477(3) 0.4655(2) 0.0509(10) Uani 1 1 d . . . . .
H011 H 0.3017 0.3796 0.4397 0.061 Uiso 1 1 calc R . . . .
C012 C 0.6666(4) 0.6332(4) 0.5572(3) 0.0589(12) Uani 1 1 d . . . . .
H012 H 0.6398 0.6983 0.5539 0.071 Uiso 1 1 calc R . . . .
C013 C 0.0781(4) 0.5515(5) 0.4629(2) 0.0603(12) Uani 1 1 d . . . . .
H01A H 0.0077 0.5874 0.4684 0.090 Uiso 1 1 calc GR . . . .
H01B H 0.0620 0.4835 0.4501 0.090 Uiso 1 1 calc GR . . . .
H01C H 0.1228 0.5818 0.4250 0.090 Uiso 1 1 calc GR . . . .
C014 C 0.7539(5) 0.4948(5) 0.5023(2) 0.0693(15) Uani 1 1 d . . . . .
H014 H 0.7872 0.4649 0.4617 0.083 Uiso 1 1 calc R . . . .
C015 C 0.5328(5) 0.2554(4) 0.4668(3) 0.0672(14) Uani 1 1 d . . . . .
H015 H 0.5926 0.2250 0.4420 0.081 Uiso 1 1 calc R . . . .
C016 C 0.7158(4) 0.5897(5) 0.4974(2) 0.0667(15) Uani 1 1 d . . . . .
H016 H 0.7229 0.6249 0.4539 0.080 Uiso 1 1 calc R . . . .

loop_
_atom_site_aniso_label
_atom_site_aniso_U_11
_atom_site_aniso_U_22
_atom_site_aniso_U_33
_atom_site_aniso_U_23
_atom_site_aniso_U_13
_atom_site_aniso_U_12
S001 0.0352(4) 0.0267(3) 0.0226(3) -0.0035(3) 0.0001(3) 0.0004(3)
S002 0.0425(4) 0.0335(4) 0.0389(4) 0.0032(3) -0.0043(3) -0.0130(3)
O003 0.0475(13) 0.0305(11) 0.0354(12) -0.0029(10) -0.0065(11) -0.0078(10)
O004 0.0526(14) 0.0424(13) 0.0255(10) -0.0066(9) 0.0039(11) 0.0087(11)
F005 0.0527(15) 0.110(2) 0.0577(15) -0.0205(16) -0.0282(13) 0.0189(16)
N006 0.0267(11) 0.0280(11) 0.0236(11) 0.0006(10) -0.0002(10) -0.0024(9)
F007 0.072(2) 0.077(2) 0.138(3) -0.039(2) -0.049(2) 0.0426(17)
N008 0.064(2) 0.0401(16) 0.0312(15) 0.0025(12) -0.0020(14) 0.0160(15)
C009 0.0306(14) 0.0396(16) 0.0244(14) 0.0119(12) -0.0048(12) -0.0019(13)
C00A 0.0326(15) 0.0315(14) 0.0262(15) -0.0035(13) -0.0030(12) 0.0033(12)
C00B 0.0269(13) 0.0297(14) 0.0245(14) -0.0022(12) -0.0049(11) 0.0007(11)
C00C 0.0251(13) 0.0287(13) 0.0211(12) -0.0002(11) -0.0018(11) -0.0013(11)
C00D 0.0315(14) 0.0296(15) 0.0293(15) -0.0052(12) 0.0013(12) -0.0056(12)
C00E 0.0291(14) 0.0262(14) 0.0261(14) -0.0005(11) -0.0028(11) 0.0006(11)
C00F 0.0302(15) 0.0395(17) 0.0332(15) -0.0023(14) -0.0034(13) -0.0024(13)
C00G 0.0376(16) 0.0286(15) 0.0335(16) 0.0007(12) 0.0026(13) 0.0004(13)
C00H 0.0289(13) 0.0310(13) 0.0225(13) 0.0054(12) -0.0045(11) -0.0006(11)
C00I 0.0251(14) 0.053(2) 0.0325(16) 0.0011(14) -0.0007(13) -0.0115(14)
C00J 0.0333(14) 0.0288(14) 0.0238(13) 0.0050(11) -0.0044(12) -0.0041(12)
F00K 0.0313(13) 0.224(5) 0.108(3) 0.085(3) -0.0192(16) -0.037(2)
C00L 0.0460(18) 0.0390(17) 0.0280(15) 0.0060(13) 0.0048(15) 0.0046(15)
C00M 0.0428(17) 0.0380(16) 0.0257(15) -0.0021(12) 0.0003(13) 0.0004(14)
C00N 0.0278(14) 0.0372(16) 0.0321(15) 0.0044(12) 0.0035(13) 0.0064(13)
C00O 0.0326(14) 0.0259(13) 0.0288(14) -0.0012(12) 0.0001(12) 0.0057(12)
C00P 0.0278(15) 0.0482(19) 0.0390(17) 0.0039(15) -0.0009(14) 0.0060(14)
C00Q 0.0459(19) 0.048(2) 0.0353(17) 0.0054(15) 0.0001(16) -0.0084(17)
C00R 0.0329(16) 0.055(2) 0.0317(16) 0.0073(15) 0.0025(13) -0.0009(15)
C00S 0.0374(17) 0.0451(18) 0.0320(16) 0.0011(14) -0.0024(13) 0.0119(15)
C00T 0.0325(15) 0.0463(19) 0.0366(17) 0.0155(15) -0.0046(14) -0.0083(15)
C00U 0.0323(17) 0.074(3) 0.059(3) 0.025(2) 0.0083(18) -0.0093(19)
C00V 0.0452(19) 0.058(2) 0.047(2) -0.0112(18) 0.0091(18) 0.0064(19)
C00W 0.0382(18) 0.056(2) 0.058(2) 0.020(2) -0.0027(18) -0.0169(17)
C00X 0.0273(16) 0.062(2) 0.049(2) 0.0005(18) -0.0053(15) -0.0016(16)
C00Y 0.0343(17) 0.075(3) 0.042(2) 0.0122(19) 0.0073(15) 0.0009(18)
C00Z 0.047(2) 0.075(3) 0.042(2) -0.005(2) 0.0069(18) 0.001(2)
C010 0.084(3) 0.072(3) 0.0282(18) -0.0107(18) 0.010(2) -0.024(3)
C011 0.066(3) 0.057(2) 0.0297(18) 0.0023(16) -0.0080(18) -0.012(2)
C012 0.064(3) 0.065(3) 0.048(2) 0.021(2) -0.002(2) -0.015(2)
C013 0.055(2) 0.091(3) 0.0354(19) 0.006(2) -0.0109(18) 0.006(2)
C014 0.056(3) 0.117(5) 0.035(2) -0.003(2) 0.013(2) -0.005(3)
C015 0.070(3) 0.084(4) 0.047(2) -0.027(2) 0.022(2) -0.002(3)
C016 0.053(2) 0.107(4) 0.040(2) 0.026(2) 0.0015(19) -0.018(3)

loop_
_atom_type_symbol
_atom_type_description
_atom_type_scat_dispersion_real
_atom_type_scat_dispersion_imag
_atom_type_scat_source
C C 0.0181 0.0091 'International Tables Vol C Tables 4.2.6.8 and 6.1.1.4'
H H 0.0000 0.0000 'International Tables Vol C Tables 4.2.6.8 and 6.1.1.4'
F F 0.0727 0.0534 'International Tables Vol C Tables 4.2.6.8 and 6.1.1.4'
N N 0.0311 0.0180 'International Tables Vol C Tables 4.2.6.8 and 6.1.1.4'
O O 0.0492 0.0322 'International Tables Vol C Tables 4.2.6.8 and 6.1.1.4'
S S 0.3331 0.5567 'International Tables Vol C Tables 4.2.6.8 and 6.1.1.4'

loop_
_geom_angle_atom_site_label_1
_geom_angle_atom_site_label_2
_geom_angle_atom_site_label_3
_geom_angle
_geom_angle_site_symmetry_1
_geom_angle_site_symmetry_3
_geom_angle_publ_flag
O003 S001 N006 104.89(13) . . ?
O003 S001 C00O 109.73(15) . . ?
O004 S001 O003 119.60(15) . . ?
O004 S001 N006 107.20(14) . . ?
O004 S001 C00O 109.42(15) . . ?
N006 S001 C00O 104.91(13) . . ?
C00J S002 C00T 89.88(16) . . ?
C00C N006 S001 114.00(19) . . ?
C00H N006 S001 119.2(2) . . ?
C00H N006 C00C 106.9(2) . . ?
C00R C009 C00H 133.1(3) . . ?
C00R C009 C00T 118.4(3) . . ?
C00T C009 C00H 108.5(3) . . ?
N008 C00A C00B 176.2(4) . . ?
C00A C00B C00C 113.0(3) . . ?
C00F C00B C00A 122.2(3) . . ?
C00F C00B C00C 124.5(3) . . ?
N006 C00C C00B 110.3(2) . . ?
N006 C00C H00C 109.7 . . ?
N006 C00C C00E 107.3(2) . . ?
C00B C00C H00C 109.7 . . ?
C00B C00C C00E 110.2(2) . . ?
C00E C00C H00C 109.7 . . ?
C00M C00D C00E 120.8(3) . . ?
C00V C00D C00E 120.3(3) . . ?
C00V C00D C00M 119.0(3) . . ?
C00C C00E H00E 108.6 . . ?
C00D C00E C00C 113.3(2) . . ?
C00D C00E H00E 108.6 . . ?
C00J C00E C00C 100.3(2) . . ?
C00J C00E C00D 117.0(3) . . ?
C00J C00E H00E 108.6 . . ?
C00B C00F C00I 124.7(3) . . ?
C00B C00F C00X 119.4(3) . . ?
C00I C00F C00X 115.9(3) . . ?
C00L C00G H00G 120.3 . . ?
C00O C00G H00G 120.3 . . ?
C00O C00G C00L 119.4(3) . . ?
N006 C00H C009 134.4(3) . . ?
C00J C00H N006 111.1(3) . . ?
C00J C00H C009 114.4(3) . . ?
C00Q C00I C00F 119.5(3) . . ?
C00Z C00I C00F 121.5(4) . . ?
C00Z C00I C00Q 119.0(4) . . ?
C00E C00J S002 131.9(2) . . ?
C00H C00J S002 113.6(2) . . ?
C00H C00J C00E 114.2(3) . . ?
C00G C00L H00L 119.5 . . ?
C00G C00L C00S 121.0(3) . . ?
C00S C00L H00L 119.5 . . ?
C00D C00M H00M 119.8 . . ?
C011 C00M C00D 120.3(4) . . ?
C011 C00M H00M 119.8 . . ?
C00O C00N H00N 120.4 . . ?
C00P C00N H00N 120.4 . . ?
C00P C00N C00O 119.1(3) . . ?
C00G C00O S001 120.4(3) . . ?
C00G C00O C00N 120.8(3) . . ?
C00N C00O S001 118.7(2) . . ?
C00N C00P H00P 119.5 . . ?
C00N C00P C00S 121.0(3) . . ?
C00S C00P H00P 119.5 . . ?
C00I C00Q H00Q 120.2 . . ?
C00I C00Q C012 119.6(4) . . ?
C012 C00Q H00Q 120.2 . . ?
C009 C00R H00R 120.3 . . ?
C00Y C00R C009 119.4(4) . . ?
C00Y C00R H00R 120.3 . . ?
C00L C00S C00P 118.7(3) . . ?
C00L C00S C013 121.3(4) . . ?
C00P C00S C013 120.0(4) . . ?
C009 C00T S002 113.6(3) . . ?
C00W C00T S002 125.4(3) . . ?
C00W C00T C009 121.0(4) . . ?
C00W C00U H00U 119.5 . . ?
C00W C00U C00Y 121.0(4) . . ?
C00Y C00U H00U 119.5 . . ?
C00D C00V H00V 119.8 . . ?
C00D C00V C015 120.3(4) . . ?
C015 C00V H00V 119.8 . . ?
C00T C00W H00W 120.6 . . ?
C00U C00W C00T 118.8(4) . . ?
C00U C00W H00W 120.6 . . ?
F005 C00X C00F 112.7(3) . . ?
F007 C00X F005 106.6(4) . . ?
F007 C00X C00F 110.9(3) . . ?
F00K C00X F005 104.3(4) . . ?
F00K C00X F007 109.0(5) . . ?
F00K C00X C00F 113.0(3) . . ?
C00R C00Y H00Y 119.3 . . ?
C00U C00Y C00R 121.4(4) . . ?
C00U C00Y H00Y 119.3 . . ?
C00I C00Z H00Z 120.1 . . ?
C00I C00Z C014 119.7(5) . . ?
C014 C00Z H00Z 120.1 . . ?
C011 C010 H010 120.3 . . ?
C015 C010 H010 120.3 . . ?
C015 C010 C011 119.4(4) . . ?
C00M C011 H011 119.8 . . ?
C010 C011 C00M 120.5(4) . . ?
C010 C011 H011 119.8 . . ?
C00Q C012 H012 119.4 . . ?
C016 C012 C00Q 121.3(5) . . ?
C016 C012 H012 119.4 . . ?
C00S C013 H01A 109.5 . . ?
C00S C013 H01B 109.5 . . ?
C00S C013 H01C 109.5 . . ?
H01A C013 H01B 109.5 . . ?
H01A C013 H01C 109.5 . . ?
H01B C013 H01C 109.5 . . ?
C00Z C014 H014 119.4 . . ?
C016 C014 C00Z 121.2(5) . . ?
C016 C014 H014 119.4 . . ?
C00V C015 H015 119.8 . . ?
C010 C015 C00V 120.5(4) . . ?
C010 C015 H015 119.8 . . ?
C012 C016 H016 120.4 . . ?
C014 C016 C012 119.2(4) . . ?
C014 C016 H016 120.4 . . ?

loop_
_geom_bond_atom_site_label_1
_geom_bond_atom_site_label_2
_geom_bond_distance
_geom_bond_site_symmetry_2
_geom_bond_publ_flag
S001 O003 1.427(3) . ?
S001 O004 1.424(2) . ?
S001 N006 1.677(3) . ?
S001 C00O 1.756(3) . ?
S002 C00J 1.722(3) . ?
S002 C00T 1.743(4) . ?
F005 C00X 1.326(5) . ?
N006 C00C 1.497(4) . ?
N006 C00H 1.434(4) . ?
F007 C00X 1.302(6) . ?
N008 C00A 1.143(5) . ?
C009 C00H 1.439(4) . ?
C009 C00R 1.398(5) . ?
C009 C00T 1.413(5) . ?
C00A C00B 1.444(4) . ?
C00B C00C 1.513(4) . ?
C00B C00F 1.339(5) . ?
C00C H00C 0.9800 . ?
C00C C00E 1.580(4) . ?
C00D C00E 1.513(4) . ?
C00D C00M 1.389(5) . ?
C00D C00V 1.382(5) . ?
C00E H00E 0.9800 . ?
C00E C00J 1.496(4) . ?
C00F C00I 1.493(5) . ?
C00F C00X 1.514(5) . ?
C00G H00G 0.9300 . ?
C00G C00L 1.385(5) . ?
C00G C00O 1.377(4) . ?
C00H C00J 1.350(5) . ?
C00I C00Q 1.389(6) . ?
C00I C00Z 1.381(5) . ?
F00K C00X 1.290(5) . ?
C00L H00L 0.9300 . ?
C00L C00S 1.392(5) . ?
C00M H00M 0.9300 . ?
C00M C011 1.385(5) . ?
C00N H00N 0.9300 . ?
C00N C00O 1.399(5) . ?
C00N C00P 1.378(5) . ?
C00P H00P 0.9300 . ?
C00P C00S 1.395(5) . ?
C00Q H00Q 0.9300 . ?
C00Q C012 1.390(5) . ?
C00R H00R 0.9300 . ?
C00R C00Y 1.381(5) . ?
C00S C013 1.503(5) . ?
C00T C00W 1.405(5) . ?
C00U H00U 0.9300 . ?
C00U C00W 1.360(7) . ?
C00U C00Y 1.379(7) . ?
C00V H00V 0.9300 . ?
C00V C015 1.390(6) . ?
C00W H00W 0.9300 . ?
C00Y H00Y 0.9300 . ?
C00Z H00Z 0.9300 . ?
C00Z C014 1.401(7) . ?
C010 H010 0.9300 . ?
C010 C011 1.378(7) . ?
C010 C015 1.376(8) . ?
C011 H011 0.9300 . ?
C012 H012 0.9300 . ?
C012 C016 1.368(8) . ?
C013 H01A 0.9600 . ?
C013 H01B 0.9600 . ?
C013 H01C 0.9600 . ?
C014 H014 0.9300 . ?
C014 C016 1.351(8) . ?
C015 H015 0.9300 . ?
C016 H016 0.9300 . ?
